data_4062681
loop_
_publ_author_name
'Robert J. Wright'
'Philip P. Power'
'Brian L. Scott'
'Jaqueline L. Kiplinger'

_publ_section_title
;
An Uncommon \h^3^-(N,C,C)-1-aza-allyl bonding mode
for the nacnac ligand: a bis(\b-diketiminato)
uranium(III) iodide complex
;
_journal_name_full Organometallics
_journal_paper_doi 10.1021/om049342u
_journal_year 2004
_chemical_formula_sum 'C64 H96 I N4 U'
_chemical_formula_weight 1286.38
_space_group_IT_number 2
_symmetry_cell_setting triclinic
_symmetry_space_group_name_Hall '-P 1'
_symmetry_space_group_name_H-M 'P -1'
_cell_angle_alpha 71.585(4)
_cell_angle_beta 75.007(5)
_cell_angle_gamma 83.868(4)
_cell_formula_units_Z 2
_cell_length_a 12.225(3)
_cell_length_b 14.361(3)
_cell_length_c 19.449(5)
_cell_measurement_temperature 203(2)
_cell_volume 3128.3(13)
_diffrn_ambient_temperature 203(2)
_exptl_crystal_density_diffrn 1.366
_cod_database_code 4062681

loop_
_symmetry_equiv_pos_as_xyz
'x, y, z'
'-x, -y, -z'

loop_
_atom_site_label
_atom_site_type_symbol
_atom_site_fract_x
_atom_site_fract_y
_atom_site_fract_z
_atom_site_U_iso_or_equiv
_atom_site_adp_type
_atom_site_occupancy
_atom_site_symmetry_multiplicity
_atom_site_calc_flag
_atom_site_refinement_flags
_atom_site_disorder_assembly
_atom_site_disorder_group
U1 U 0.766039(17) 0.305210(13) 0.225419(11) 0.03133(7) Uani 1 1 d . . .
I I 0.77437(4) 0.36614(3) 0.05819(2) 0.05484(12) Uani 1 1 d . . .
N1 N 0.7259(4) 0.4581(3) 0.2494(2) 0.0352(10) Uani 1 1 d . . .
N2 N 0.9534(4) 0.3369(3) 0.2248(2) 0.0331(9) Uani 1 1 d . . .
N3 N 0.7290(4) 0.1532(3) 0.3224(2) 0.0313(9) Uani 1 1 d . . .
N4 N 0.5331(4) 0.0975(3) 0.1844(2) 0.0332(9) Uani 1 1 d . . .
C1 C 0.7907(5) 0.5218(4) 0.1898(3) 0.0387(12) Uani 1 1 d . . .
C2 C 0.9042(5) 0.5032(4) 0.1580(3) 0.0400(12) Uani 1 1 d . . .
H2 H 0.9335 0.5501 0.1130 0.048 Uiso 1 1 calc R . .
C3 C 0.9830(5) 0.4276(4) 0.1806(3) 0.0356(11) Uani 1 1 d . . .
C4 C 0.7403(6) 0.6201(4) 0.1517(4) 0.0538(16) Uani 1 1 d . . .
H4A H 0.6627 0.6259 0.1776 0.081 Uiso 1 1 calc R . .
H4B H 0.7437 0.6242 0.1009 0.081 Uiso 1 1 calc R . .
H4C H 0.7825 0.6723 0.1524 0.081 Uiso 1 1 calc R . .
C5 C 1.1056(5) 0.4547(4) 0.1517(4) 0.0526(16) Uani 1 1 d . . .
H5A H 1.1524 0.3990 0.1700 0.079 Uiso 1 1 calc R . .
H5B H 1.1182 0.5079 0.1685 0.079 Uiso 1 1 calc R . .
H5C H 1.1245 0.4746 0.0981 0.079 Uiso 1 1 calc R . .
C6 C 0.6250(5) 0.4966(3) 0.2900(3) 0.0359(12) Uani 1 1 d . . .
C7 C 0.6351(5) 0.5458(4) 0.3405(4) 0.0467(14) Uani 1 1 d . . .
C8 C 0.5364(6) 0.5757(5) 0.3829(4) 0.0575(17) Uani 1 1 d . . .
H8 H 0.5414 0.6085 0.4162 0.069 Uiso 1 1 calc R . .
C9 C 0.4314(6) 0.5583(5) 0.3770(5) 0.0641(19) Uani 1 1 d . . .
H9 H 0.3663 0.5777 0.4069 0.077 Uiso 1 1 calc R . .
C10 C 0.4231(6) 0.5119(5) 0.3266(4) 0.0598(18) Uani 1 1 d . . .
H10 H 0.3518 0.5008 0.3225 0.072 Uiso 1 1 calc R . .
C11 C 0.5182(5) 0.4815(4) 0.2820(3) 0.0450(14) Uani 1 1 d . . .
C12 C 0.7500(6) 0.5683(5) 0.3479(4) 0.0577(17) Uani 1 1 d . . .
H12 H 0.8092 0.5404 0.3147 0.069 Uiso 1 1 calc R . .
C13 C 0.7666(9) 0.6776(7) 0.3249(8) 0.122(4) Uani 1 1 d . . .
H13A H 0.8394 0.6894 0.3301 0.182 Uiso 1 1 calc R . .
H13B H 0.7084 0.7065 0.3562 0.182 Uiso 1 1 calc R . .
H13C H 0.7625 0.7063 0.2739 0.182 Uiso 1 1 calc R . .
C14 C 0.7663(9) 0.5247(8) 0.4269(6) 0.108(3) Uani 1 1 d . . .
H14A H 0.8399 0.5406 0.4283 0.162 Uiso 1 1 calc R . .
H14B H 0.7601 0.4547 0.4420 0.162 Uiso 1 1 calc R . .
H14C H 0.7092 0.5515 0.4603 0.162 Uiso 1 1 calc R . .
C15 C 0.5063(5) 0.4369(4) 0.2227(4) 0.0497(15) Uani 1 1 d . . .
H15 H 0.5806 0.4387 0.1878 0.060 Uiso 1 1 calc R . .
C16 C 0.4230(9) 0.4956(6) 0.1783(6) 0.100(3) Uani 1 1 d . . .
H16A H 0.4186 0.4660 0.1413 0.150 Uiso 1 1 calc R . .
H16B H 0.4482 0.5617 0.1543 0.150 Uiso 1 1 calc R . .
H16C H 0.3496 0.4962 0.2113 0.150 Uiso 1 1 calc R . .
C17 C 0.4712(6) 0.3305(5) 0.2553(4) 0.0633(19) Uani 1 1 d . . .
H17A H 0.4659 0.3057 0.2159 0.095 Uiso 1 1 calc R . .
H17B H 0.3990 0.3265 0.2903 0.095 Uiso 1 1 calc R . .
H17C H 0.5267 0.2922 0.2804 0.095 Uiso 1 1 calc R . .
C18 C 1.0445(4) 0.2689(4) 0.2435(3) 0.0350(11) Uani 1 1 d . . .
C19 C 1.0899(5) 0.2078(4) 0.1992(3) 0.0375(12) Uani 1 1 d . . .
C20 C 1.1877(5) 0.1522(4) 0.2111(3) 0.0435(13) Uani 1 1 d . . .
H20 H 1.2208 0.1126 0.1811 0.052 Uiso 1 1 calc R . .
C21 C 1.2355(5) 0.1555(4) 0.2671(4) 0.0473(14) Uani 1 1 d . . .
H21 H 1.3031 0.1211 0.2728 0.057 Uiso 1 1 calc R . .
C22 C 1.1842(5) 0.2090(4) 0.3145(3) 0.0442(13) Uani 1 1 d . . .
H22 H 1.2146 0.2065 0.3542 0.053 Uiso 1 1 calc R . .
C23 C 1.0874(5) 0.2671(4) 0.3045(3) 0.0412(13) Uani 1 1 d . . .
C24 C 1.0393(5) 0.2020(4) 0.1364(3) 0.0429(13) Uani 1 1 d . . .
H24 H 0.9614 0.2285 0.1459 0.052 Uiso 1 1 calc R . .
C25 C 1.1014(6) 0.2656(5) 0.0604(4) 0.0622(18) Uani 1 1 d . . .
H25A H 1.0668 0.2603 0.0228 0.093 Uiso 1 1 calc R . .
H25B H 1.1793 0.2439 0.0500 0.093 Uiso 1 1 calc R . .
H25C H 1.0973 0.3328 0.0602 0.093 Uiso 1 1 calc R . .
C26 C 1.0322(6) 0.0969(5) 0.1356(4) 0.0552(16) Uani 1 1 d . . .
H26A H 0.9921 0.0581 0.1838 0.083 Uiso 1 1 calc R . .
H26B H 1.1073 0.0695 0.1236 0.083 Uiso 1 1 calc R . .
H26C H 0.9929 0.0970 0.0987 0.083 Uiso 1 1 calc R . .
C27 C 1.0303(5) 0.3259(4) 0.3571(3) 0.0442(13) Uani 1 1 d . . .
H27 H 0.9890 0.3816 0.3298 0.053 Uiso 1 1 calc R . .
C28 C 0.9441(8) 0.2618(7) 0.4225(6) 0.096(3) Uani 1 1 d . . .
H28A H 0.8923 0.2365 0.4037 0.145 Uiso 1 1 calc R . .
H28B H 0.9029 0.3006 0.4535 0.145 Uiso 1 1 calc R . .
H28C H 0.9831 0.2082 0.4514 0.145 Uiso 1 1 calc R . .
C29 C 1.1102(8) 0.3655(8) 0.3875(7) 0.110(4) Uani 1 1 d . . .
H29A H 1.0679 0.4021 0.4199 0.165 Uiso 1 1 calc R . .
H29B H 1.1628 0.4078 0.3470 0.165 Uiso 1 1 calc R . .
H29C H 1.1510 0.3121 0.4151 0.165 Uiso 1 1 calc R . .
C30 C 0.6632(4) 0.1123(3) 0.2927(3) 0.0249(9) Uani 1 1 d . . .
C31 C 0.7013(4) 0.1219(3) 0.2173(3) 0.0273(10) Uani 1 1 d . . .
H31 H 0.7735 0.1464 0.1948 0.033 Uiso 1 1 calc R . .
C32 C 0.6428(5) 0.0984(3) 0.1690(3) 0.0330(11) Uani 1 1 d . . .
C33 C 0.5556(5) 0.0627(4) 0.3403(3) 0.0394(12) Uani 1 1 d . . .
H33A H 0.5459 0.0639 0.3906 0.059 Uiso 1 1 calc R . .
H33B H 0.5594 -0.0041 0.3396 0.059 Uiso 1 1 calc R . .
H33C H 0.4927 0.0966 0.3211 0.059 Uiso 1 1 calc R . .
C34 C 0.7186(5) 0.0736(5) 0.1022(4) 0.0514(15) Uani 1 1 d . . .
H34A H 0.6730 0.0589 0.0737 0.077 Uiso 1 1 calc R . .
H34B H 0.7661 0.0176 0.1188 0.077 Uiso 1 1 calc R . .
H34C H 0.7650 0.1286 0.0717 0.077 Uiso 1 1 calc R . .
C35 C 0.7298(4) 0.1108(3) 0.4006(3) 0.0293(10) Uani 1 1 d . . .
C36 C 0.8123(4) 0.0362(3) 0.4166(3) 0.0346(11) Uani 1 1 d . . .
C37 C 0.8162(6) -0.0041(4) 0.4921(4) 0.0504(16) Uani 1 1 d . . .
H37 H 0.8681 -0.0549 0.5048 0.061 Uiso 1 1 calc R . .
C38 C 0.7476(6) 0.0282(5) 0.5463(4) 0.0523(16) Uani 1 1 d . . .
H38 H 0.7557 0.0019 0.5950 0.063 Uiso 1 1 calc R . .
C39 C 0.6645(6) 0.1006(4) 0.5308(3) 0.0460(14) Uani 1 1 d . . .
H39 H 0.6159 0.1211 0.5690 0.055 Uiso 1 1 calc R . .
C40 C 0.6551(5) 0.1418(4) 0.4572(3) 0.0383(12) Uani 1 1 d . . .
C41 C 0.8883(5) -0.0033(4) 0.3572(3) 0.0425(13) Uani 1 1 d . . .
H41 H 0.8932 0.0487 0.3097 0.051 Uiso 1 1 calc R . .
C42 C 0.8366(6) -0.0910(5) 0.3506(4) 0.0642(19) Uani 1 1 d . . .
H42A H 0.8865 -0.1144 0.3122 0.096 Uiso 1 1 calc R . .
H42B H 0.7649 -0.0714 0.3379 0.096 Uiso 1 1 calc R . .
H42C H 0.8256 -0.1423 0.3973 0.096 Uiso 1 1 calc R . .
C43 C 1.0090(5) -0.0266(5) 0.3671(4) 0.0614(18) Uani 1 1 d . . .
H43A H 1.0533 -0.0511 0.3276 0.092 Uiso 1 1 calc R . .
H43B H 1.0078 -0.0754 0.4143 0.092 Uiso 1 1 calc R . .
H43C H 1.0419 0.0320 0.3656 0.092 Uiso 1 1 calc R . .
C44 C 0.5651(6) 0.2231(5) 0.4424(4) 0.0561(17) Uani 1 1 d . . .
H44 H 0.5661 0.2425 0.3892 0.067 Uiso 1 1 calc R . .
C45 C 0.4446(7) 0.1894(6) 0.4874(5) 0.080(2) Uani 1 1 d . . .
H45A H 0.4273 0.1330 0.4761 0.121 Uiso 1 1 calc R . .
H45B H 0.3907 0.2416 0.4744 0.121 Uiso 1 1 calc R . .
H45C H 0.4410 0.1725 0.5398 0.121 Uiso 1 1 calc R . .
C46 C 0.5908(9) 0.3103(5) 0.4600(5) 0.089(3) Uani 1 1 d . . .
H46A H 0.5340 0.3607 0.4497 0.133 Uiso 1 1 calc R . .
H46B H 0.6637 0.3340 0.4299 0.133 Uiso 1 1 calc R . .
H46C H 0.5915 0.2925 0.5118 0.133 Uiso 1 1 calc R . .
C47 C 0.4760(4) 0.0729(4) 0.1373(3) 0.0358(12) Uani 1 1 d . . .
C48 C 0.4582(5) 0.1419(4) 0.0721(3) 0.0405(12) Uani 1 1 d . . .
C49 C 0.3943(5) 0.1166(5) 0.0317(3) 0.0497(15) Uani 1 1 d . . .
H49 H 0.3829 0.1622 -0.0121 0.060 Uiso 1 1 calc R . .
C50 C 0.3473(5) 0.0254(5) 0.0548(4) 0.0512(16) Uani 1 1 d . . .
H50 H 0.3042 0.0099 0.0271 0.061 Uiso 1 1 calc R . .
C51 C 0.3651(5) -0.0422(5) 0.1193(4) 0.0530(16) Uani 1 1 d . . .
H51 H 0.3335 -0.1038 0.1351 0.064 Uiso 1 1 calc R . .
C52 C 0.4293(5) -0.0205(4) 0.1613(4) 0.0460(14) Uani 1 1 d . . .
C53 C 0.5076(6) 0.2436(4) 0.0437(3) 0.0488(15) Uani 1 1 d . . .
H53 H 0.5542 0.2463 0.0771 0.059 Uiso 1 1 calc R . .
C54 C 0.5845(7) 0.2637(6) -0.0347(4) 0.072(2) Uani 1 1 d . . .
H54A H 0.6140 0.3284 -0.0505 0.109 Uiso 1 1 calc R . .
H54B H 0.5418 0.2593 -0.0685 0.109 Uiso 1 1 calc R . .
H54C H 0.6460 0.2162 -0.0344 0.109 Uiso 1 1 calc R . .
C55 C 0.4146(7) 0.3234(5) 0.0465(5) 0.072(2) Uani 1 1 d . . .
H55A H 0.3683 0.3103 0.0964 0.107 Uiso 1 1 calc R . .
H55B H 0.3685 0.3237 0.0132 0.107 Uiso 1 1 calc R . .
H55C H 0.4484 0.3862 0.0316 0.107 Uiso 1 1 calc R . .
C56 C 0.4490(7) -0.0971(5) 0.2323(5) 0.070(2) Uani 1 1 d . . .
H56 H 0.4750 -0.0625 0.2610 0.084 Uiso 1 1 calc R . .
C57 C 0.3448(8) -0.1520(7) 0.2822(5) 0.092(3) Uani 1 1 d . . .
H57A H 0.3638 -0.1984 0.3255 0.138 Uiso 1 1 calc R . .
H57B H 0.3165 -0.1863 0.2555 0.138 Uiso 1 1 calc R . .
H57C H 0.2876 -0.1064 0.2973 0.138 Uiso 1 1 calc R . .
C58 C 0.5423(10) -0.1680(9) 0.2127(8) 0.184(8) Uani 1 1 d . . .
H58A H 0.5549 -0.2155 0.2576 0.275 Uiso 1 1 calc R . .
H58B H 0.6105 -0.1329 0.1856 0.275 Uiso 1 1 calc R . .
H58C H 0.5211 -0.2010 0.1823 0.275 Uiso 1 1 calc R . .
C59 C 0.9604(14) 0.8578(11) 0.1044(9) 0.152(5) Uani 1 1 d . . .
H59A H 0.9599 0.9151 0.0623 0.228 Uiso 1 1 calc R . .
H59B H 0.9330 0.8754 0.1496 0.228 Uiso 1 1 calc R . .
H59C H 0.9123 0.8096 0.1037 0.228 Uiso 1 1 calc R . .
C60 C 1.0727(13) 0.8184(11) 0.1006(10) 0.158(6) Uani 1 1 d . . .
H60A H 1.1202 0.8700 0.0980 0.189 Uiso 1 1 calc R . .
H60B H 1.0987 0.8025 0.0540 0.189 Uiso 1 1 calc R . .
C61 C 1.0938(13) 0.7284(10) 0.1628(10) 0.153(6) Uani 1 1 d . . .
H61A H 1.0392 0.6797 0.1705 0.183 Uiso 1 1 calc R . .
H61B H 1.1684 0.7012 0.1461 0.183 Uiso 1 1 calc R . .
C62 C 1.0874(10) 0.7435(10) 0.2349(10) 0.135(5) Uani 1 1 d . . .
H62A H 1.0123 0.7693 0.2525 0.162 Uiso 1 1 calc R . .
H62B H 1.1414 0.7925 0.2277 0.162 Uiso 1 1 calc R . .
C63 C 1.1105(12) 0.6526(10) 0.2938(9) 0.147(5) Uani 1 1 d . . .
H63A H 1.1877 0.6298 0.2778 0.176 Uiso 1 1 calc R . .
H63B H 1.0605 0.6019 0.2981 0.176 Uiso 1 1 calc R . .
C64 C 1.0954(12) 0.6654(12) 0.3692(9) 0.156(6) Uani 1 1 d . . .
H64A H 1.1102 0.6038 0.4038 0.234 Uiso 1 1 calc R . .
H64B H 1.0191 0.6874 0.3859 0.234 Uiso 1 1 calc R . .
H64C H 1.1472 0.7130 0.3662 0.234 Uiso 1 1 calc R . .

loop_
_atom_site_aniso_label
_atom_site_aniso_U_11
_atom_site_aniso_U_22
_atom_site_aniso_U_33
_atom_site_aniso_U_23
_atom_site_aniso_U_13
_atom_site_aniso_U_12
U1 0.03083(11) 0.02947(10) 0.02993(12) -0.00473(7) -0.00550(8) -0.00196(7)
I 0.0659(3) 0.0610(2) 0.0329(2) -0.00166(17) -0.0141(2) -0.0142(2)
N1 0.031(2) 0.037(2) 0.032(2) -0.0044(18) -0.004(2) -0.0004(18)
N2 0.028(2) 0.035(2) 0.033(2) -0.0081(18) -0.005(2) 0.0002(17)
N3 0.035(2) 0.0309(19) 0.031(2) -0.0073(17) -0.014(2) -0.0021(17)
N4 0.030(2) 0.040(2) 0.034(2) -0.0140(18) -0.012(2) 0.0009(18)
C1 0.046(3) 0.032(2) 0.034(3) -0.005(2) -0.011(3) 0.002(2)
C2 0.042(3) 0.037(3) 0.031(3) 0.000(2) -0.003(3) -0.002(2)
C3 0.033(3) 0.039(3) 0.029(3) -0.009(2) 0.000(3) -0.004(2)
C4 0.054(4) 0.033(3) 0.055(4) 0.005(3) -0.006(3) 0.007(3)
C5 0.043(4) 0.050(3) 0.051(4) -0.002(3) 0.000(3) -0.012(3)
C6 0.038(3) 0.027(2) 0.034(3) -0.004(2) -0.004(3) 0.004(2)
C7 0.044(3) 0.042(3) 0.049(4) -0.013(3) -0.004(3) 0.005(2)
C8 0.060(4) 0.055(4) 0.055(4) -0.023(3) -0.005(4) 0.007(3)
C9 0.044(4) 0.060(4) 0.073(5) -0.022(4) 0.013(4) 0.004(3)
C10 0.035(3) 0.056(4) 0.080(5) -0.019(4) -0.001(4) -0.002(3)
C11 0.039(3) 0.040(3) 0.046(4) -0.004(2) -0.001(3) -0.007(2)
C12 0.057(4) 0.066(4) 0.058(4) -0.032(3) -0.013(4) 0.003(3)
C13 0.102(8) 0.089(7) 0.180(12) -0.013(7) -0.066(8) -0.029(6)
C14 0.109(8) 0.128(8) 0.093(8) -0.011(6) -0.053(7) -0.022(6)
C15 0.040(3) 0.051(3) 0.054(4) -0.007(3) -0.014(3) -0.003(3)
C16 0.138(9) 0.068(5) 0.112(8) -0.016(5) -0.085(7) 0.020(5)
C17 0.065(5) 0.055(4) 0.070(5) -0.010(3) -0.025(4) -0.008(3)
C18 0.028(3) 0.034(2) 0.040(3) -0.009(2) -0.006(3) 0.000(2)
C19 0.030(3) 0.043(3) 0.035(3) -0.007(2) -0.006(3) 0.000(2)
C20 0.029(3) 0.050(3) 0.047(4) -0.013(3) -0.006(3) 0.006(2)
C21 0.034(3) 0.050(3) 0.050(4) -0.007(3) -0.011(3) 0.008(2)
C22 0.037(3) 0.053(3) 0.039(3) -0.003(3) -0.014(3) -0.003(3)
C23 0.041(3) 0.036(3) 0.045(3) -0.008(2) -0.011(3) -0.006(2)
C24 0.034(3) 0.055(3) 0.042(3) -0.021(3) -0.005(3) 0.002(2)
C25 0.060(5) 0.080(5) 0.047(4) -0.017(3) -0.013(4) -0.008(4)
C26 0.043(4) 0.065(4) 0.061(4) -0.029(3) -0.006(3) 0.002(3)
C27 0.045(3) 0.048(3) 0.039(3) -0.011(2) -0.010(3) -0.002(3)
C28 0.099(7) 0.088(6) 0.092(7) -0.048(5) 0.035(6) -0.034(5)
C29 0.073(6) 0.148(9) 0.151(10) -0.112(9) -0.009(6) -0.022(6)
C30 0.022(2) 0.024(2) 0.027(3) -0.0077(18) -0.003(2) 0.0003(17)
C31 0.023(2) 0.029(2) 0.027(3) -0.0052(18) -0.004(2) -0.0052(18)
C32 0.042(3) 0.032(2) 0.025(3) -0.0064(19) -0.010(2) 0.002(2)
C33 0.043(3) 0.043(3) 0.030(3) -0.005(2) -0.007(3) -0.017(2)
C34 0.040(3) 0.078(4) 0.044(4) -0.030(3) -0.009(3) -0.002(3)
C35 0.035(3) 0.026(2) 0.027(3) -0.0018(18) -0.012(2) -0.0072(19)
C36 0.033(3) 0.033(2) 0.035(3) -0.003(2) -0.011(3) -0.003(2)
C37 0.052(4) 0.045(3) 0.049(4) 0.002(3) -0.024(3) 0.007(3)
C38 0.057(4) 0.061(4) 0.035(3) -0.003(3) -0.022(3) 0.002(3)
C39 0.059(4) 0.055(3) 0.021(3) -0.011(2) -0.005(3) -0.002(3)
C40 0.045(3) 0.040(3) 0.028(3) -0.006(2) -0.011(3) -0.002(2)
C41 0.039(3) 0.042(3) 0.041(3) -0.007(2) -0.010(3) 0.006(2)
C42 0.061(4) 0.057(4) 0.081(5) -0.032(4) -0.015(4) 0.003(3)
C43 0.039(4) 0.068(4) 0.067(5) -0.012(4) -0.010(4) 0.009(3)
C44 0.067(5) 0.059(4) 0.036(3) -0.014(3) -0.010(3) 0.022(3)
C45 0.059(5) 0.093(6) 0.074(6) -0.014(5) -0.011(5) 0.016(4)
C46 0.126(8) 0.050(4) 0.073(6) -0.012(4) -0.010(6) 0.020(4)
C47 0.025(3) 0.052(3) 0.037(3) -0.023(2) -0.010(2) 0.002(2)
C48 0.034(3) 0.055(3) 0.036(3) -0.019(3) -0.008(3) 0.000(2)
C49 0.043(3) 0.076(4) 0.037(3) -0.023(3) -0.016(3) 0.008(3)
C50 0.038(3) 0.076(4) 0.057(4) -0.041(3) -0.019(3) 0.007(3)
C51 0.049(4) 0.055(3) 0.072(5) -0.033(3) -0.028(4) 0.001(3)
C52 0.044(3) 0.045(3) 0.056(4) -0.021(3) -0.020(3) 0.005(3)
C53 0.053(4) 0.060(3) 0.038(3) -0.011(3) -0.024(3) -0.002(3)
C54 0.073(5) 0.093(5) 0.043(4) -0.004(4) -0.012(4) -0.022(4)
C55 0.074(5) 0.058(4) 0.081(6) -0.013(4) -0.026(5) -0.002(4)
C56 0.085(6) 0.051(4) 0.087(6) -0.005(3) -0.055(5) -0.015(3)
C57 0.096(7) 0.102(7) 0.065(6) -0.008(5) -0.022(6) 0.001(5)
C58 0.091(8) 0.141(10) 0.194(15) 0.076(10) -0.001(9) 0.055(8)
C59 0.161(15) 0.134(11) 0.165(15) -0.063(10) -0.023(12) -0.012(10)
C60 0.129(12) 0.125(11) 0.197(18) -0.064(11) 0.028(12) -0.025(9)
C61 0.161(14) 0.092(8) 0.183(16) -0.058(10) 0.022(12) -0.017(8)
C62 0.069(7) 0.121(10) 0.226(18) -0.090(12) -0.009(9) 0.001(6)
C63 0.114(11) 0.121(10) 0.176(16) -0.020(10) -0.024(11) 0.021(8)
C64 0.098(10) 0.204(16) 0.152(15) -0.033(12) -0.021(10) -0.034(10)

loop_
_geom_bond_atom_site_label_1
_geom_bond_atom_site_label_2
_geom_bond_distance
_geom_bond_site_symmetry_2
_geom_bond_publ_flag
U1 N1 2.362(4) . ?
U1 N2 2.379(4) . ?
U1 N3 2.387(4) . ?
U1 C31 2.891(4) . ?
U1 C30 2.928(4) . ?
U1 C1 2.997(5) . ?
U1 I 3.0665(8) . ?
U1 C3 3.117(5) . ?
U1 C2 3.191(5) . ?
N1 C1 1.349(7) . ?
N1 C6 1.441(7) . ?
N2 C3 1.341(7) . ?
N2 C18 1.441(6) . ?
N3 C30 1.372(6) . ?
N3 C35 1.450(6) . ?
N4 C32 1.297(7) . ?
N4 C47 1.429(6) . ?
C1 C2 1.399(8) . ?
C1 C4 1.521(7) . ?
C2 C3 1.413(7) . ?
C3 C5 1.505(8) . ?
C6 C11 1.401(8) . ?
C6 C7 1.414(8) . ?
C7 C8 1.385(9) . ?
C7 C12 1.525(9) . ?
C8 C9 1.374(10) . ?
C9 C10 1.375(10) . ?
C10 C11 1.380(9) . ?
C11 C15 1.528(9) . ?
C12 C13 1.510(11) . ?
C12 C14 1.523(11) . ?
C15 C16 1.517(9) . ?
C15 C17 1.519(8) . ?
C18 C19 1.396(8) . ?
C18 C23 1.408(8) . ?
C19 C20 1.394(7) . ?
C19 C24 1.531(8) . ?
C20 C21 1.378(8) . ?
C21 C22 1.371(9) . ?
C22 C23 1.393(8) . ?
C23 C27 1.515(8) . ?
C24 C25 1.521(9) . ?
C24 C26 1.527(8) . ?
C27 C29 1.504(10) . ?
C27 C28 1.533(10) . ?
C30 C31 1.385(7) . ?
C30 C33 1.499(7) . ?
C31 C32 1.452(7) . ?
C32 C34 1.507(8) . ?
C35 C40 1.395(8) . ?
C35 C36 1.409(7) . ?
C36 C37 1.409(8) . ?
C36 C41 1.504(8) . ?
C37 C38 1.340(9) . ?
C38 C39 1.392(8) . ?
C39 C40 1.395(7) . ?
C40 C44 1.528(8) . ?
C41 C42 1.523(8) . ?
C41 C43 1.525(8) . ?
C44 C46 1.481(10) . ?
C44 C45 1.546(11) . ?
C47 C48 1.392(8) . ?
C47 C52 1.404(8) . ?
C48 C49 1.385(8) . ?
C48 C53 1.519(8) . ?
C49 C50 1.379(9) . ?
C50 C51 1.375(9) . ?
C51 C52 1.387(8) . ?
C52 C56 1.527(9) . ?
C53 C54 1.526(10) . ?
C53 C55 1.529(9) . ?
C56 C58 1.502(14) . ?
C56 C57 1.510(12) . ?
C59 C60 1.421(18) . ?
C60 C61 1.52(2) . ?
C61 C62 1.468(19) . ?
C62 C63 1.496(18) . ?
C63 C64 1.496(19) . ?
